data_7054500
loop_
_publ_author_name
'Mas\'arov\'a, Petra'
'Zoufal\'y, Pavel'
'Moncol, J\'an'
'Nemec, Ivan'
'Pavlik, J\'an'
'Gembick\'y, Milan'
'Tr\'avn\'i\<cek, Zden\<ek'
'Bo\<ca, Roman'
'\<Salitro\<s, Ivan'

_publ_section_title
;
 Spin crossover and high spin electroneutral mononuclear iron(iii) Schiff
 base complexes involving terminal pseudohalido ligands
;
_journal_issue 1
_journal_name_full 'New J. Chem.'
_journal_page_first 508
_journal_paper_doi 10.1039/C4NJ01363H
_journal_volume 39
_journal_year 2015
_chemical_formula_sum 'C24 H29 Fe N4 O4 S'
_chemical_formula_weight 525.42
_chemical_name_systematic (isothiocyanato)-(N,N'-bis(3-methoxy-2-oxido-benzylidene)-1,6-diamino-4-azahexane)-iron(iii)
_space_group_crystal_system monoclinic
_space_group_IT_number 14
_space_group_name_Hall '-P 2ybc'
_space_group_name_H-M_alt 'P 1 21/c 1'
_symmetry_space_group_name_Hall '-P 2ybc'
_symmetry_space_group_name_H-M 'P 1 21/c 1'
_atom_sites_solution_hydrogens geom
_audit_creation_method SHELXL-2014
_cell_angle_alpha 90
_cell_angle_beta 107.420(2)
_cell_angle_gamma 90
_cell_formula_units_Z 8
_cell_length_a 19.0809(7)
_cell_length_b 11.3904(4)
_cell_length_c 23.6108(4)
_cell_measurement_reflns_used 9964
_cell_measurement_temperature 100(2)
_cell_measurement_theta_max 27.13
_cell_measurement_theta_min 2.16
_cell_volume 4896.2(3)
_computing_cell_refinement 'Bruker SAINT'
_computing_data_collection 'Bruker APEX2'
_computing_data_reduction 'Bruker SAINT'
_computing_structure_refinement 'SHELXL-2014 (Sheldrick, 2008)'
_computing_structure_solution 'SIR-2011 (Burla et al., 2012)'
_diffrn_ambient_temperature 100(2)
_diffrn_measured_fraction_theta_full 0.999
_diffrn_measured_fraction_theta_max 0.998
_diffrn_measurement_device_type 'Bruker X8 APEX-II CCD'
_diffrn_measurement_method '\f and \w scans'
_diffrn_radiation_type MoK\a
_diffrn_radiation_wavelength 0.71073
_diffrn_reflns_av_R_equivalents 0.0484
_diffrn_reflns_av_unetI/netI 0.0389
_diffrn_reflns_Laue_measured_fraction_full 0.999
_diffrn_reflns_Laue_measured_fraction_max 0.998
_diffrn_reflns_limit_h_max 24
_diffrn_reflns_limit_h_min -24
_diffrn_reflns_limit_k_max 14
_diffrn_reflns_limit_k_min -14
_diffrn_reflns_limit_l_max 30
_diffrn_reflns_limit_l_min -30
_diffrn_reflns_number 55450
_diffrn_reflns_point_group_measured_fraction_full 0.999
_diffrn_reflns_point_group_measured_fraction_max 0.998
_diffrn_reflns_theta_full 25.242
_diffrn_reflns_theta_max 27.156
_diffrn_reflns_theta_min 2.003
_diffrn_source 'sealed X-ray tube'
_exptl_absorpt_coefficient_mu 0.739
_exptl_absorpt_correction_T_max 0.746
_exptl_absorpt_correction_T_min 0.677
_exptl_absorpt_correction_type multi-scan
_exptl_absorpt_process_details 'SADABS (Bruker, 2012)'
_exptl_crystal_colour dark-red
_exptl_crystal_density_diffrn 1.426
_exptl_crystal_description block
_exptl_crystal_F_000 2200
_exptl_crystal_size_max 0.380
_exptl_crystal_size_mid 0.230
_exptl_crystal_size_min 0.200
_refine_diff_density_max 0.380
_refine_diff_density_min -0.349
_refine_diff_density_rms 0.061
_refine_ls_extinction_method none
_refine_ls_goodness_of_fit_ref 1.029
_refine_ls_hydrogen_treatment constr
_refine_ls_matrix_type full
_refine_ls_number_parameters 617
_refine_ls_number_reflns 10842
_refine_ls_number_restraints 0
_refine_ls_restrained_S_all 1.029
_refine_ls_R_factor_all 0.0478
_refine_ls_R_factor_gt 0.0322
_refine_ls_shift/su_max 0.002
_refine_ls_shift/su_mean 0.000
_refine_ls_structure_factor_coef Fsqd
_refine_ls_weighting_details 'w=1/[\s^2^(Fo^2^)+(0.0281P)^2^+2.7306P] where P=(Fo^2^+2Fc^2^)/3'
_refine_ls_weighting_scheme calc
_refine_ls_wR_factor_gt 0.0699
_refine_ls_wR_factor_ref 0.0764
_reflns_Friedel_coverage 0.000
_reflns_number_gt 8585
_reflns_number_total 10842
_reflns_threshold_expression 'I > 2\s(I)'
_cod_data_source_file c4nj01363h2.cif
_cod_data_source_block 1@100K
_cod_depositor_comments
;
The following automatic conversions were performed:

'_exptl_absorpt_correction_type' value 'Multi-scan' changed to
'multi-scan' according to
/usr/data/users/saulius/crontab/automatic-downloads/rss-feeds/RSC/lib/dictionaries/cif_core.dic
dictionary named 'cif_core.dic' version 2.4.2 from 2011-04-26.

Automatic conversion script
Id: cif_fix_values 2827 2014-09-09 07:05:25Z andrius 

 Adding full bibliography for 7054500--7054508.cif.
;
_cod_database_code 7054500
_shelx_space_group_comment
;
The symmetry employed for this shelxl refinement is uniquely defined
by the following loop, which should always be used as a source of
symmetry information in preference to the above space-group names.
They are only intended as comments.
;
_shelx_estimated_absorpt_t_min 0.766
_shelx_estimated_absorpt_t_max 0.866
_shelxl_version_number 2014-3

loop_
_space_group_symop_operation_xyz
'x, y, z'
'-x, y+1/2, -z+1/2'
'-x, -y, -z'
'x, -y-1/2, z-1/2'

loop_
_atom_site_label
_atom_site_type_symbol
_atom_site_fract_x
_atom_site_fract_y
_atom_site_fract_z
_atom_site_U_iso_or_equiv
_atom_site_adp_type
_atom_site_occupancy
_atom_site_site_symmetry_order
_atom_site_calc_flag
_atom_site_refinement_flags_posn
_atom_site_refinement_flags_adp
Fe1 Fe 0.71669(2) 0.23001(2) 0.89286(2) 0.01041(6) Uani 1 1 d . .
Fe2 Fe 0.79703(2) 0.71144(2) 1.08676(2) 0.01126(6) Uani 1 1 d . .
S1 S 0.57052(3) 0.42562(4) 0.71313(2) 0.01950(11) Uani 1 1 d . .
S2 S 0.93775(3) 0.54406(5) 1.27545(2) 0.02271(12) Uani 1 1 d . .
O1 O 0.80025(7) 0.31595(11) 0.88587(5) 0.0134(3) Uani 1 1 d . .
O2 O 0.77127(7) 0.14467(10) 0.96322(5) 0.0125(3) Uani 1 1 d . .
O3 O 0.71590(7) 0.61782(11) 1.09394(5) 0.0146(3) Uani 1 1 d . .
O4 O 0.74117(7) 0.78877(11) 1.01384(5) 0.0131(3) Uani 1 1 d . .
O5 O 0.87675(7) 0.50202(11) 0.87539(5) 0.0169(3) Uani 1 1 d . .
O6 O 0.90667(7) 0.05319(11) 1.02246(5) 0.0157(3) Uani 1 1 d . .
O7 O 0.60902(7) 0.87040(11) 0.94419(5) 0.0161(3) Uani 1 1 d . .
N1 N 0.73921(8) 0.10204(13) 0.83773(6) 0.0129(3) Uani 1 1 d . .
N2 N 0.62430(8) 0.11135(13) 0.88435(7) 0.0137(3) Uani 1 1 d . .
H2 H 0.6366 0.0625 0.9212 0.016 Uiso 1 1 calc R U
N3 N 0.67634(8) 0.32754(13) 0.95090(6) 0.0123(3) Uani 1 1 d . .
N4 N 0.64936(8) 0.31556(14) 0.81846(7) 0.0156(3) Uani 1 1 d . .
N5 N 0.76313(8) 0.84537(13) 1.13322(6) 0.0145(3) Uani 1 1 d . .
N6 N 0.88789(8) 0.83699(13) 1.09835(7) 0.0145(3) Uani 1 1 d . .
H6 H 0.8778 0.8822 1.0605 0.017 Uiso 1 1 calc R U
N7 N 0.84677(8) 0.61920(13) 1.03264(6) 0.0130(3) Uani 1 1 d . .
N8 N 0.86261(9) 0.63364(14) 1.16399(7) 0.0182(3) Uani 1 1 d . .
C1 C 0.82648(10) 0.31814(16) 0.84002(7) 0.0119(4) Uani 1 1 d . .
C2 C 0.86876(10) 0.41659(16) 0.83288(8) 0.0140(4) Uani 1 1 d . .
C3 C 0.90062(10) 0.42067(17) 0.78762(8) 0.0177(4) Uani 1 1 d . .
H3 H 0.9297 0.4865 0.7842 0.021 Uiso 1 1 calc R U
C4 C 0.89050(11) 0.32885(17) 0.74673(8) 0.0195(4) Uani 1 1 d . .
H4 H 0.9123 0.3325 0.7155 0.023 Uiso 1 1 calc R U
C5 C 0.84913(11) 0.23364(17) 0.75186(8) 0.0176(4) Uani 1 1 d . .
H5 H 0.8420 0.1718 0.7237 0.021 Uiso 1 1 calc R U
C6 C 0.81690(10) 0.22582(16) 0.79833(8) 0.0139(4) Uani 1 1 d . .
C7 C 0.77608(10) 0.11981(16) 0.80118(8) 0.0138(4) Uani 1 1 d . .
H7 H 0.7767 0.0588 0.7739 0.017 Uiso 1 1 calc R U
C8 C 0.69731(10) -0.00623(16) 0.83619(8) 0.0159(4) Uani 1 1 d . .
H8A H 0.7199 -0.0541 0.8720 0.019 Uiso 1 1 calc R U
H8B H 0.6963 -0.0532 0.8007 0.019 Uiso 1 1 calc R U
C9 C 0.62011(10) 0.03035(17) 0.83416(8) 0.0167(4) Uani 1 1 d . .
H9A H 0.5958 0.0701 0.7960 0.020 Uiso 1 1 calc R U
H9B H 0.5908 -0.0398 0.8372 0.020 Uiso 1 1 calc R U
C10 C 0.55175(10) 0.16622(17) 0.87799(8) 0.0176(4) Uani 1 1 d . .
H10A H 0.5156 0.1033 0.8770 0.021 Uiso 1 1 calc R U
H10B H 0.5356 0.2078 0.8394 0.021 Uiso 1 1 calc R U
C11 C 0.55084(10) 0.25250(17) 0.92696(8) 0.0177(4) Uani 1 1 d . .
H11A H 0.5668 0.2103 0.9653 0.021 Uiso 1 1 calc R U
H11B H 0.4995 0.2780 0.9207 0.021 Uiso 1 1 calc R U
C12 C 0.59862(10) 0.36229(16) 0.93213(8) 0.0162(4) Uani 1 1 d . .
H12A H 0.5865 0.4029 0.8933 0.019 Uiso 1 1 calc R U
H12B H 0.5890 0.4170 0.9615 0.019 Uiso 1 1 calc R U
C13 C 0.71620(10) 0.35321(16) 1.00382(8) 0.0138(4) Uani 1 1 d . .
H13 H 0.6969 0.4074 1.0259 0.017 Uiso 1 1 calc R U
C14 C 0.78858(10) 0.30500(16) 1.03205(8) 0.0126(4) Uani 1 1 d . .
C15 C 0.83155(10) 0.35486(16) 1.08561(8) 0.0151(4) Uani 1 1 d . .
H15 H 0.8138 0.4214 1.1014 0.018 Uiso 1 1 calc R U
C16 C 0.89910(10) 0.30823(17) 1.11541(8) 0.0167(4) Uani 1 1 d . .
H16 H 0.9281 0.3430 1.1514 0.020 Uiso 1 1 calc R U
C17 C 0.92488(10) 0.21007(17) 1.09271(8) 0.0161(4) Uani 1 1 d . .
H17 H 0.9721 0.1793 1.1128 0.019 Uiso 1 1 calc R U
C18 C 0.88248(10) 0.15698(16) 1.04130(8) 0.0136(4) Uani 1 1 d . .
C19 C 0.81248(10) 0.20130(15) 1.01006(7) 0.0116(4) Uani 1 1 d . .
C20 C 0.67741(10) 0.62728(16) 1.13150(7) 0.0132(4) Uani 1 1 d . .
C21 C 0.63837(10) 0.52757(17) 1.14230(8) 0.0158(4) Uani 1 1 d . .
C22 C 0.59164(10) 0.53594(18) 1.17718(8) 0.0188(4) Uani 1 1 d . .
H22 H 0.5641 0.4694 1.1821 0.023 Uiso 1 1 calc R U
C23 C 0.58482(11) 0.64143(18) 1.20512(8) 0.0199(4) Uani 1 1 d . .
H23 H 0.5523 0.6467 1.2286 0.024 Uiso 1 1 calc R U
C24 C 0.62488(10) 0.73721(17) 1.19865(8) 0.0178(4) Uani 1 1 d . .
H24 H 0.6212 0.8080 1.2188 0.021 Uiso 1 1 calc R U
C25 C 0.67181(10) 0.73231(16) 1.16233(8) 0.0138(4) Uani 1 1 d . .
C26 C 0.71376(10) 0.83691(17) 1.15968(8) 0.0156(4) Uani 1 1 d . .
H26 H 0.7038 0.9050 1.1792 0.019 Uiso 1 1 calc R U
C27 C 0.80395(11) 0.95522(17) 1.13476(9) 0.0189(4) Uani 1 1 d . .
H27A H 0.7991 1.0063 1.1673 0.023 Uiso 1 1 calc R U
H27B H 0.7848 0.9981 1.0968 0.023 Uiso 1 1 calc R U
C28 C 0.88385(10) 0.92156(17) 1.14489(8) 0.0178(4) Uani 1 1 d . .
H28A H 0.9132 0.9923 1.1430 0.021 Uiso 1 1 calc R U
H28B H 0.9041 0.8855 1.1846 0.021 Uiso 1 1 calc R U
C29 C 0.96320(10) 0.78716(17) 1.11089(8) 0.0184(4) Uani 1 1 d . .
H29A H 0.9760 0.7454 1.1494 0.022 Uiso 1 1 calc R U
H29B H 0.9986 0.8523 1.1146 0.022 Uiso 1 1 calc R U
C30 C 0.97091(10) 0.70250(17) 1.06306(8) 0.0185(4) Uani 1 1 d . .
H30A H 1.0233 0.6804 1.0721 0.022 Uiso 1 1 calc R U
H30B H 0.9568 0.7444 1.0246 0.022 Uiso 1 1 calc R U
C31 C 0.92532(10) 0.59001(17) 1.05606(8) 0.0167(4) Uani 1 1 d . .
H31A H 0.9393 0.5357 1.0285 0.020 Uiso 1 1 calc R U
H31B H 0.9350 0.5505 1.0950 0.020 Uiso 1 1 calc R U
C32 C 0.81242(10) 0.59028(15) 0.97853(8) 0.0136(4) Uani 1 1 d . .
H32 H 0.8361 0.5370 0.9593 0.016 Uiso 1 1 calc R U
C33 C 0.74046(10) 0.63305(16) 0.94507(8) 0.0131(4) Uani 1 1 d . .
C34 C 0.70546(11) 0.58124(16) 0.88972(8) 0.0165(4) Uani 1 1 d . .
H34 H 0.7279 0.5166 0.8766 0.020 Uiso 1 1 calc R U
C35 C 0.63911(11) 0.62294(17) 0.85435(8) 0.0180(4) Uani 1 1 d . .
H35 H 0.6157 0.5869 0.8172 0.022 Uiso 1 1 calc R U
C36 C 0.60624(10) 0.71900(16) 0.87355(8) 0.0166(4) Uani 1 1 d . .
H36 H 0.5600 0.7473 0.8496 0.020 Uiso 1 1 calc R U
C37 C 0.64056(10) 0.77255(16) 0.92687(8) 0.0131(4) Uani 1 1 d . .
C38 C 0.70915(10) 0.73245(15) 0.96432(7) 0.0114(4) Uani 1 1 d . .
C39 C 0.89878(12) 0.61733(18) 0.86253(9) 0.0254(5) Uani 1 1 d . .
H39A H 0.9438 0.6106 0.8501 0.031 Uiso 1 1 calc R U
H39B H 0.9108 0.6653 0.8991 0.031 Uiso 1 1 calc R U
C40 C 0.84040(14) 0.67902(19) 0.81453(10) 0.0350(6) Uani 1 1 d . .
H40A H 0.8305 0.6346 0.7774 0.052 Uiso 1 1 calc R U
H40B H 0.8573 0.7581 0.8088 0.052 Uiso 1 1 calc R U
H40C H 0.7953 0.6845 0.8261 0.052 Uiso 1 1 calc R U
C41 C 0.91312(10) 0.05681(17) 0.96260(8) 0.0169(4) Uani 1 1 d . .
H41A H 0.9647 0.0724 0.9642 0.020 Uiso 1 1 calc R U
H41B H 0.8821 0.1207 0.9397 0.020 Uiso 1 1 calc R U
C42 C 0.88882(12) -0.05898(18) 0.93289(9) 0.0254(5) Uani 1 1 d . .
H42A H 0.9232 -0.1205 0.9530 0.038 Uiso 1 1 calc R U
H42B H 0.8878 -0.0544 0.8912 0.038 Uiso 1 1 calc R U
H42C H 0.8396 -0.0777 0.9351 0.038 Uiso 1 1 calc R U
C43 C 0.58424(11) 0.84952(17) 0.99566(8) 0.0187(4) Uani 1 1 d . .
H43A H 0.6128 0.7848 1.0198 0.022 Uiso 1 1 calc R U
H43B H 0.5317 0.8272 0.9830 0.022 Uiso 1 1 calc R U
C44 C 0.59517(11) 0.96054(18) 1.03145(9) 0.0220(4) Uani 1 1 d . .
H44A H 0.6472 0.9826 1.0432 0.033 Uiso 1 1 calc R U
H44B H 0.5797 0.9480 1.0670 0.033 Uiso 1 1 calc R U
H44C H 0.5657 1.0236 1.0075 0.033 Uiso 1 1 calc R U
C47 C 0.61732(10) 0.36064(15) 0.77409(8) 0.0123(4) Uani 1 1 d . .
C48 C 0.89359(10) 0.59717(16) 1.21076(8) 0.0141(4) Uani 1 1 d . .
O8 O 0.65083(8) 0.42635(11) 1.11586(6) 0.0197(3) Uani 1 1 d . .
C45 C 0.62884(12) 0.31829(17) 1.13742(9) 0.0242(5) Uani 1 1 d . .
H45A H 0.5748 0.3094 1.1226 0.029 Uiso 1 1 calc R U
H45B H 0.6440 0.3183 1.1814 0.029 Uiso 1 1 calc R U
C46 C 0.66552(14) 0.21919(18) 1.11524(10) 0.0305(5) Uani 1 1 d . .
H46A H 0.6486 0.2181 1.0718 0.046 Uiso 1 1 calc R U
H46B H 0.6529 0.1446 1.1304 0.046 Uiso 1 1 calc R U
H46C H 0.7189 0.2303 1.1291 0.046 Uiso 1 1 calc R U

loop_
_atom_site_aniso_label
_atom_site_aniso_U_11
_atom_site_aniso_U_22
_atom_site_aniso_U_33
_atom_site_aniso_U_23
_atom_site_aniso_U_13
_atom_site_aniso_U_12
Fe1 0.00997(13) 0.01104(13) 0.01020(12) 0.00077(10) 0.00301(10) 0.00026(10)
Fe2 0.01283(13) 0.01031(13) 0.01036(12) 0.00015(10) 0.00304(10) -0.00126(10)
S1 0.0207(3) 0.0214(3) 0.0135(2) 0.0032(2) 0.00075(19) 0.0053(2)
S2 0.0207(3) 0.0281(3) 0.0159(2) 0.0077(2) 0.0002(2) -0.0009(2)
O1 0.0151(7) 0.0148(7) 0.0112(6) -0.0009(5) 0.0052(5) -0.0026(5)
O2 0.0135(6) 0.0107(6) 0.0123(6) 0.0006(5) 0.0023(5) -0.0001(5)
O3 0.0176(7) 0.0140(7) 0.0147(6) -0.0026(5) 0.0087(5) -0.0028(5)
O4 0.0157(7) 0.0107(6) 0.0115(6) -0.0007(5) 0.0022(5) 0.0004(5)
O5 0.0218(7) 0.0147(7) 0.0161(6) -0.0022(5) 0.0087(5) -0.0060(6)
O6 0.0176(7) 0.0158(7) 0.0140(6) 0.0042(5) 0.0050(5) 0.0052(5)
O7 0.0194(7) 0.0127(7) 0.0173(6) 0.0020(5) 0.0071(5) 0.0043(5)
N1 0.0109(8) 0.0121(8) 0.0133(7) 0.0005(6) -0.0001(6) -0.0004(6)
N2 0.0108(8) 0.0139(8) 0.0156(7) 0.0018(6) 0.0030(6) -0.0001(6)
N3 0.0118(8) 0.0106(8) 0.0152(7) 0.0018(6) 0.0053(6) 0.0008(6)
N4 0.0158(8) 0.0155(8) 0.0151(8) 0.0012(7) 0.0040(6) 0.0006(7)
N5 0.0162(8) 0.0125(8) 0.0127(7) -0.0006(6) 0.0010(6) -0.0015(6)
N6 0.0147(8) 0.0126(8) 0.0144(8) 0.0018(6) 0.0017(6) -0.0028(6)
N7 0.0129(8) 0.0112(8) 0.0155(8) 0.0034(6) 0.0051(6) 0.0011(6)
N8 0.0210(9) 0.0171(8) 0.0154(8) 0.0019(7) 0.0037(7) -0.0001(7)
C1 0.0105(9) 0.0134(9) 0.0107(8) 0.0031(7) 0.0015(7) 0.0028(7)
C2 0.0141(9) 0.0136(9) 0.0134(9) 0.0009(7) 0.0030(7) 0.0022(7)
C3 0.0173(10) 0.0174(10) 0.0198(10) 0.0040(8) 0.0077(8) -0.0004(8)
C4 0.0246(11) 0.0210(10) 0.0164(9) 0.0045(8) 0.0115(8) 0.0053(9)
C5 0.0222(10) 0.0162(10) 0.0161(9) -0.0010(8) 0.0084(8) 0.0049(8)
C6 0.0132(9) 0.0137(9) 0.0140(9) 0.0017(7) 0.0027(7) 0.0028(7)
C7 0.0148(9) 0.0130(9) 0.0117(8) -0.0021(7) 0.0012(7) 0.0030(7)
C8 0.0158(9) 0.0119(9) 0.0191(9) -0.0003(8) 0.0039(8) -0.0016(8)
C9 0.0143(9) 0.0158(10) 0.0178(9) -0.0018(8) 0.0019(7) -0.0036(8)
C10 0.0095(9) 0.0202(10) 0.0226(10) 0.0018(8) 0.0042(7) -0.0014(8)
C11 0.0121(9) 0.0213(10) 0.0208(10) 0.0033(8) 0.0066(8) 0.0026(8)
C12 0.0135(9) 0.0159(10) 0.0198(9) 0.0018(8) 0.0057(8) 0.0046(8)
C13 0.0176(10) 0.0104(9) 0.0158(9) 0.0012(7) 0.0086(7) -0.0012(7)
C14 0.0146(9) 0.0118(9) 0.0124(8) 0.0028(7) 0.0057(7) -0.0018(7)
C15 0.0210(10) 0.0107(9) 0.0155(9) -0.0001(7) 0.0083(8) -0.0038(8)
C16 0.0198(10) 0.0174(10) 0.0115(9) 0.0005(8) 0.0024(7) -0.0068(8)
C17 0.0126(9) 0.0185(10) 0.0152(9) 0.0071(8) 0.0010(7) -0.0026(8)
C18 0.0149(9) 0.0112(9) 0.0159(9) 0.0042(7) 0.0066(7) -0.0008(7)
C19 0.0133(9) 0.0121(9) 0.0102(8) 0.0032(7) 0.0046(7) -0.0030(7)
C20 0.0123(9) 0.0159(9) 0.0104(8) 0.0008(7) 0.0022(7) 0.0010(7)
C21 0.0162(10) 0.0170(10) 0.0144(9) 0.0013(8) 0.0048(7) 0.0004(8)
C22 0.0176(10) 0.0207(10) 0.0196(10) 0.0065(8) 0.0079(8) 0.0005(8)
C23 0.0184(10) 0.0261(11) 0.0179(9) 0.0058(9) 0.0094(8) 0.0070(8)
C24 0.0185(10) 0.0199(10) 0.0149(9) 0.0016(8) 0.0050(8) 0.0090(8)
C25 0.0141(9) 0.0144(9) 0.0113(8) 0.0011(7) 0.0015(7) 0.0032(7)
C26 0.0190(10) 0.0138(9) 0.0114(8) -0.0020(7) 0.0005(7) 0.0042(8)
C27 0.0220(10) 0.0123(9) 0.0200(10) -0.0018(8) 0.0028(8) -0.0025(8)
C28 0.0195(10) 0.0148(10) 0.0162(9) -0.0029(8) 0.0011(8) -0.0061(8)
C29 0.0140(9) 0.0200(10) 0.0197(9) 0.0050(8) 0.0026(8) -0.0037(8)
C30 0.0131(9) 0.0220(10) 0.0193(9) 0.0066(8) 0.0033(8) 0.0006(8)
C31 0.0143(10) 0.0162(10) 0.0195(9) 0.0043(8) 0.0048(8) 0.0026(8)
C32 0.0194(10) 0.0092(9) 0.0149(9) 0.0009(7) 0.0093(8) 0.0002(7)
C33 0.0156(9) 0.0120(9) 0.0127(9) 0.0012(7) 0.0060(7) -0.0013(7)
C34 0.0235(11) 0.0112(9) 0.0166(9) -0.0004(8) 0.0090(8) -0.0023(8)
C35 0.0240(11) 0.0156(10) 0.0123(9) -0.0028(8) 0.0024(8) -0.0062(8)
C36 0.0167(10) 0.0154(10) 0.0152(9) 0.0039(8) 0.0011(7) -0.0018(8)
C37 0.0156(9) 0.0096(9) 0.0147(9) 0.0032(7) 0.0055(7) -0.0002(7)
C38 0.0153(9) 0.0094(9) 0.0106(8) 0.0018(7) 0.0053(7) -0.0029(7)
C39 0.0345(13) 0.0187(11) 0.0273(11) -0.0072(9) 0.0157(10) -0.0160(9)
C40 0.0537(16) 0.0180(11) 0.0400(13) 0.0067(10) 0.0242(12) 0.0018(11)
C41 0.0159(10) 0.0201(10) 0.0161(9) 0.0056(8) 0.0067(7) 0.0045(8)
C42 0.0302(12) 0.0247(11) 0.0177(10) 0.0000(9) 0.0019(9) 0.0049(9)
C43 0.0196(10) 0.0180(10) 0.0212(10) 0.0034(8) 0.0103(8) 0.0027(8)
C44 0.0237(11) 0.0200(11) 0.0228(10) -0.0016(9) 0.0077(8) 0.0031(9)
C47 0.0115(9) 0.0108(9) 0.0157(9) -0.0046(7) 0.0058(7) -0.0010(7)
C48 0.0148(9) 0.0109(9) 0.0182(10) -0.0023(8) 0.0073(8) -0.0022(7)
O8 0.0302(8) 0.0122(7) 0.0212(7) -0.0019(6) 0.0147(6) -0.0062(6)
C45 0.0338(12) 0.0172(10) 0.0268(11) 0.0005(9) 0.0169(10) -0.0080(9)
C46 0.0513(15) 0.0149(11) 0.0333(12) -0.0029(9) 0.0250(11) -0.0082(10)

loop_
_atom_type_symbol
_atom_type_description
_atom_type_scat_dispersion_real
_atom_type_scat_dispersion_imag
_atom_type_scat_source
C C 0.0033 0.0016 'International Tables Vol C Tables 4.2.6.8 and 6.1.1.4'
H H 0.0000 0.0000 'International Tables Vol C Tables 4.2.6.8 and 6.1.1.4'
N N 0.0061 0.0033 'International Tables Vol C Tables 4.2.6.8 and 6.1.1.4'
O O 0.0106 0.0060 'International Tables Vol C Tables 4.2.6.8 and 6.1.1.4'
Fe Fe 0.3463 0.8444 'International Tables Vol C Tables 4.2.6.8 and 6.1.1.4'
S S 0.1246 0.1234 'International Tables Vol C Tables 4.2.6.8 and 6.1.1.4'

loop_
_geom_angle_atom_site_label_1
_geom_angle_atom_site_label_2
_geom_angle_atom_site_label_3
_geom_angle
O1 Fe1 O2 94.73(5)
O1 Fe1 N4 90.42(6)
O2 Fe1 N4 174.78(6)
O1 Fe1 N3 105.35(6)
O2 Fe1 N3 85.02(5)
N4 Fe1 N3 92.82(6)
O1 Fe1 N1 88.34(6)
O2 Fe1 N1 91.51(5)
N4 Fe1 N1 89.48(6)
N3 Fe1 N1 166.09(6)
O1 Fe1 N2 167.61(5)
O2 Fe1 N2 88.87(5)
N4 Fe1 N2 86.26(6)
N3 Fe1 N2 86.75(6)
N1 Fe1 N2 79.70(6)
O3 Fe2 O4 94.97(5)
O3 Fe2 N8 88.59(6)
O4 Fe2 N8 176.40(6)
O3 Fe2 N7 107.42(6)
O4 Fe2 N7 85.14(5)
N8 Fe2 N7 93.31(6)
O3 Fe2 N5 88.55(6)
O4 Fe2 N5 87.73(5)
N8 Fe2 N5 92.89(6)
N7 Fe2 N5 162.99(6)
O3 Fe2 N6 166.34(5)
O4 Fe2 N6 91.06(6)
N8 Fe2 N6 85.57(6)
N7 Fe2 N6 85.28(6)
N5 Fe2 N6 79.43(6)
C1 O1 Fe1 127.43(11)
C19 O2 Fe1 120.43(11)
C20 O3 Fe2 129.75(11)
C38 O4 Fe2 123.57(11)
C2 O5 C39 117.90(14)
C18 O6 C41 114.80(13)
C37 O7 C43 113.27(13)
C7 N1 C8 121.46(16)
C7 N1 Fe1 124.58(13)
C8 N1 Fe1 113.04(11)
C10 N2 C9 110.79(14)
C10 N2 Fe1 116.84(11)
C9 N2 Fe1 107.89(11)
C13 N3 C12 118.77(15)
C13 N3 Fe1 122.18(12)
C12 N3 Fe1 118.95(11)
C47 N4 Fe1 172.88(15)
C26 N5 C27 120.95(16)
C26 N5 Fe2 126.11(13)
C27 N5 Fe2 112.92(12)
C28 N6 C29 111.21(14)
C28 N6 Fe2 107.53(11)
C29 N6 Fe2 117.02(11)
C32 N7 C31 118.17(15)
C32 N7 Fe2 122.97(12)
C31 N7 Fe2 118.81(11)
C48 N8 Fe2 171.31(15)
O1 C1 C6 123.66(16)
O1 C1 C2 118.67(16)
C6 C1 C2 117.63(16)
O5 C2 C3 124.34(17)
O5 C2 C1 114.53(15)
C3 C2 C1 121.08(17)
C2 C3 C4 120.55(18)
C5 C4 C3 119.76(17)
C4 C5 C6 121.06(18)
C5 C6 C1 119.89(17)
C5 C6 C7 116.99(16)
C1 C6 C7 123.11(16)
N1 C7 C6 125.00(17)
N1 C8 C9 106.69(15)
N2 C9 C8 109.00(15)
N2 C10 C11 114.66(15)
C10 C11 C12 116.51(15)
N3 C12 C11 109.10(15)
N3 C13 C14 124.41(17)
C15 C14 C19 120.06(17)
C15 C14 C13 118.68(16)
C19 C14 C13 120.87(16)
C16 C15 C14 120.60(17)
C15 C16 C17 119.86(17)
C18 C17 C16 120.59(18)
C17 C18 O6 119.39(16)
C17 C18 C19 121.11(17)
O6 C18 C19 119.32(16)
O2 C19 C18 119.81(16)
O2 C19 C14 122.54(16)
C18 C19 C14 117.63(16)
O3 C20 C25 123.90(16)
O3 C20 C21 118.94(16)
C25 C20 C21 117.16(16)
O8 C21 C22 124.10(17)
O8 C21 C20 114.83(15)
C22 C21 C20 121.07(17)
C21 C22 C23 120.51(18)
C24 C23 C22 120.00(17)
C23 C24 C25 120.87(18)
C24 C25 C20 120.15(17)
C24 C25 C26 116.91(17)
C20 C25 C26 122.93(16)
N5 C26 C25 125.48(17)
N5 C27 C28 106.77(15)
N6 C28 C27 108.66(15)
N6 C29 C30 113.26(15)
C29 C30 C31 115.58(16)
N7 C31 C30 109.48(15)
N7 C32 C33 124.84(16)
C34 C33 C38 120.30(17)
C34 C33 C32 118.33(16)
C38 C33 C32 121.04(16)
C35 C34 C33 120.91(17)
C34 C35 C36 119.52(17)
C37 C36 C35 120.35(18)
C36 C37 O7 119.80(16)
C36 C37 C38 121.71(17)
O7 C37 C38 118.46(15)
O4 C38 C33 123.19(16)
O4 C38 C37 119.64(16)
C33 C38 C37 117.16(16)
O5 C39 C40 112.84(17)
O6 C41 C42 108.96(15)
O7 C43 C44 107.98(15)
N4 C47 S1 178.02(17)
N8 C48 S2 178.73(18)
C21 O8 C45 116.77(14)
O8 C45 C46 107.65(15)

loop_
_geom_bond_atom_site_label_1
_geom_bond_atom_site_label_2
_geom_bond_distance
Fe1 O1 1.9197(12)
Fe1 O2 1.9373(12)
Fe1 N4 2.0819(15)
Fe1 N3 2.0823(15)
Fe1 N1 2.0830(15)
Fe1 N2 2.1824(15)
Fe2 O3 1.9286(13)
Fe2 O4 1.9434(12)
Fe2 N8 2.0761(16)
Fe2 N7 2.0889(15)
Fe2 N5 2.0914(15)
Fe2 N6 2.2003(15)
S1 C47 1.6272(19)
S2 C48 1.6242(19)
O1 C1 1.322(2)
O2 C19 1.318(2)
O3 C20 1.314(2)
O4 C38 1.313(2)
O5 C2 1.373(2)
O5 C39 1.439(2)
O6 C18 1.390(2)
O6 C41 1.456(2)
O7 C37 1.385(2)
O7 C43 1.449(2)
N1 C7 1.282(2)
N1 C8 1.464(2)
N2 C10 1.485(2)
N2 C9 1.485(2)
N3 C13 1.287(2)
N3 C12 1.469(2)
N4 C47 1.163(2)
N5 C26 1.280(2)
N5 C27 1.468(2)
N6 C28 1.480(2)
N6 C29 1.490(2)
N7 C32 1.292(2)
N7 C31 1.472(2)
N8 C48 1.162(2)
C1 C6 1.414(3)
C1 C2 1.421(3)
C2 C3 1.379(2)
C3 C4 1.397(3)
C4 C5 1.368(3)
C5 C6 1.412(2)
C6 C7 1.449(3)
C8 C9 1.518(3)
C10 C11 1.522(3)
C11 C12 1.531(3)
C13 C14 1.450(3)
C14 C15 1.405(2)
C14 C19 1.420(2)
C15 C16 1.377(3)
C16 C17 1.392(3)
C17 C18 1.380(3)
C18 C19 1.412(2)
C20 C25 1.421(3)
C20 C21 1.423(3)
C21 O8 1.366(2)
C21 C22 1.386(2)
C22 C23 1.395(3)
C23 C24 1.367(3)
C24 C25 1.414(2)
C25 C26 1.447(3)
C27 C28 1.520(3)
C29 C30 1.525(3)
C30 C31 1.530(3)
C32 C33 1.448(3)
C33 C34 1.407(3)
C33 C38 1.417(2)
C34 C35 1.376(3)
C35 C36 1.402(3)
C36 C37 1.376(3)
C37 C38 1.418(2)
C39 C40 1.504(3)
C41 C42 1.501(3)
C43 C44 1.500(3)
O8 C45 1.442(2)
C45 C46 1.503(3)
